data_8103601
loop_
_publ_author_name
'Voutsas, G.P.'
'Rentzeperis, P.J.'

_publ_section_title
;
 The crystal structure of the paraelectric bismuth thiochloride Bi S Cl
;
_journal_name_full 'Zeitschrift fuer Kristallographie (149,1979-)'
_journal_page_first 109
_journal_page_last 118
_journal_volume 152
_journal_year 1980
_chemical_formula_sum 'Bi Cl S'
_chemical_name_systematic 'Bi S Cl'
_space_group_IT_number 62
_symmetry_space_group_name_Hall '-P 2ac 2n'
_symmetry_space_group_name_H-M 'P n m a'
_cell_angle_alpha 90
_cell_angle_beta 90
_cell_angle_gamma 90
_cell_formula_units_Z 4
_cell_length_a 7.7508
_cell_length_b 3.9955
_cell_length_c 9.992
_cell_volume 309.435
_citation_journal_id_ASTM ZEKRDZ
_cod_data_source_file Voutsas_ZEKRDZ_1980_210.cif
_cod_data_source_block Bi1Cl1S1
_cod_original_cell_volume 309.4355
_cod_original_formula_sum 'Bi1 Cl1 S1'
_cod_database_code 8103601

loop_
_symmetry_equiv_pos_as_xyz
x,y,z
-x+1/2,-y,z+1/2
x+1/2,-y+1/2,-z+1/2
-x,y+1/2,-z
-x,-y,-z
x-1/2,y,-z-1/2
-x-1/2,y-1/2,z-1/2
x,-y-1/2,z

loop_
_atom_site_label
_atom_site_type_symbol
_atom_site_fract_x
_atom_site_fract_y
_atom_site_fract_z
_atom_site_occupancy
_atom_site_U_iso_or_equiv
S1 S-2 0.8214 0.25 -0.0486 1 0.0
Bi1 Bi+3 0.13966 0.25 -0.1323 1 0.0
Cl1 Cl-1 0.5194 0.25 -0.8073 1 0.0
